data_7121601
loop_
_publ_author_name
'Qiu, Yuanyou'
'Zhong, Jiaxin'
'Du, Shan'
'Gao, Shuanhu'

_publ_section_title
;
 Synthetic studies on daphniglaucins.
;
_journal_issue 44
_journal_name_full 'Chemical communications (Cambridge, England)'
_journal_page_first 5554
_journal_page_last 5557
_journal_paper_doi 10.1039/c8cc03063d
_journal_volume 54
_journal_year 2018
_chemical_formula_moiety 'C32 H42 O4'
_chemical_formula_sum 'C32 H42 O4'
_chemical_formula_weight 490.65
_space_group_crystal_system triclinic
_space_group_IT_number 2
_space_group_name_Hall '-P 1'
_space_group_name_H-M_alt 'P -1'
_symmetry_space_group_name_Hall '-P 1'
_symmetry_space_group_name_H-M 'P -1'
_atom_sites_solution_hydrogens geom
_audit_creation_method SHELXL-2014/7
_audit_update_record
;
2018-04-08 deposited with the CCDC.
2018-05-03 downloaded from the CCDC.
;
_cell_angle_alpha 100.389(17)
_cell_angle_beta 93.85(2)
_cell_angle_gamma 90.376(19)
_cell_formula_units_Z 4
_cell_length_a 9.552(3)
_cell_length_b 13.723(3)
_cell_length_c 21.581(6)
_cell_measurement_reflns_used 9844
_cell_measurement_temperature 173(2)
_cell_measurement_theta_max 65.08
_cell_measurement_theta_min 3.27
_cell_volume 2775.7(13)
_computing_structure_refinement 'SHELXL-2014/7 (Sheldrick, 2014)'
_diffrn_ambient_temperature 173(2)
_diffrn_measured_fraction_theta_full 0.993
_diffrn_measured_fraction_theta_max 0.993
_diffrn_measurement_device_type 'Bruker APEX-II CCD'
_diffrn_measurement_method '\f and \w scans'
_diffrn_radiation_type CuK\a
_diffrn_radiation_wavelength 1.54178
_diffrn_reflns_av_R_equivalents 0.0564
_diffrn_reflns_av_unetI/netI 0.0357
_diffrn_reflns_Laue_measured_fraction_full 0.993
_diffrn_reflns_Laue_measured_fraction_max 0.993
_diffrn_reflns_limit_h_max 11
_diffrn_reflns_limit_h_min -11
_diffrn_reflns_limit_k_max 16
_diffrn_reflns_limit_k_min -16
_diffrn_reflns_limit_l_max 25
_diffrn_reflns_limit_l_min -25
_diffrn_reflns_number 46302
_diffrn_reflns_point_group_measured_fraction_full 0.993
_diffrn_reflns_point_group_measured_fraction_max 0.993
_diffrn_reflns_theta_full 65.520
_diffrn_reflns_theta_max 65.520
_diffrn_reflns_theta_min 2.086
_exptl_absorpt_coefficient_mu 0.594
_exptl_crystal_colour colorless
_exptl_crystal_density_diffrn 1.174
_exptl_crystal_description block
_exptl_crystal_F_000 1064
_exptl_crystal_size_max 0.240
_exptl_crystal_size_mid 0.220
_exptl_crystal_size_min 0.180
_exptl_transmission_factor_max 0.7526
_exptl_transmission_factor_min 0.5987
_refine_diff_density_max 0.486
_refine_diff_density_min -0.356
_refine_diff_density_rms 0.053
_refine_ls_extinction_method none
_refine_ls_goodness_of_fit_ref 1.028
_refine_ls_hydrogen_treatment mixed
_refine_ls_matrix_type full
_refine_ls_number_parameters 655
_refine_ls_number_reflns 9509
_refine_ls_number_restraints 0
_refine_ls_restrained_S_all 1.028
_refine_ls_R_factor_all 0.0662
_refine_ls_R_factor_gt 0.0534
_refine_ls_shift/su_max 0.000
_refine_ls_shift/su_mean 0.000
_refine_ls_structure_factor_coef Fsqd
_refine_ls_weighting_details 'w=1/[\s^2^(Fo^2^)+(0.0844P)^2^+1.0934P] where P=(Fo^2^+2Fc^2^)/3'
_refine_ls_weighting_scheme calc
_refine_ls_wR_factor_gt 0.1437
_refine_ls_wR_factor_ref 0.1553
_reflns_Friedel_coverage 0.000
_reflns_number_gt 7732
_reflns_number_total 9509
_reflns_threshold_expression 'I > 2\s(I)'
_cod_data_source_file c8cc03063d2.cif
_cod_data_source_block t_a
_cod_depositor_comments 'Adding full bibliography for 7121599--7121601.cif.'
_cod_original_cell_volume 2775.5(12)
_cod_database_code 7121601
_shelx_shelxl_version_number 2014/7
_shelx_space_group_comment
;
The symmetry employed for this shelxl refinement is uniquely defined
by the following loop, which should always be used as a source of
symmetry information in preference to the above space-group names.
They are only intended as comments.
;
_shelx_estimated_absorpt_t_min 0.871
_shelx_estimated_absorpt_t_max 0.901

loop_
_space_group_symop_operation_xyz
'x, y, z'
'-x, -y, -z'

loop_
_atom_site_label
_atom_site_type_symbol
_atom_site_fract_x
_atom_site_fract_y
_atom_site_fract_z
_atom_site_U_iso_or_equiv
_atom_site_adp_type
_atom_site_occupancy
_atom_site_site_symmetry_order
_atom_site_calc_flag
_atom_site_refinement_flags_posn
_atom_site_refinement_flags_adp
O1 O 1.03008(15) 0.65389(10) 0.08219(7) 0.0413(3) Uani 1 1 d . .
H1 H 1.093(3) 0.617(2) 0.0728(7) 0.062 Uiso 1 1 calc R U
C1 C 1.06692(17) 0.82748(12) 0.13924(8) 0.0253(4) Uani 1 1 d . .
O2 O 0.77700(14) 0.72155(10) 0.07922(7) 0.0383(3) Uani 1 1 d . .
H2A H 0.8463 0.6841 0.0751 0.057 Uiso 1 1 calc R U
C2 C 1.16486(18) 0.87317(13) 0.19757(8) 0.0290(4) Uani 1 1 d . .
H2 H 1.2581 0.8416 0.1910 0.035 Uiso 1 1 calc R U
O3 O 1.11497(13) 0.84193(10) 0.25223(6) 0.0348(3) Uani 1 1 d . .
C3 C 1.1930(2) 0.98494(14) 0.21009(10) 0.0378(5) Uani 1 1 d . .
H3A H 1.2752 0.9999 0.2409 0.045 Uiso 1 1 calc R U
H3B H 1.2185 1.0044 0.1703 0.045 Uiso 1 1 calc R U
O4 O 0.71150(16) 0.98252(14) 0.30295(7) 0.0544(4) Uani 1 1 d . .
C4 C 1.0730(2) 1.04817(15) 0.23482(10) 0.0425(5) Uani 1 1 d . .
H4A H 1.1110 1.1140 0.2559 0.051 Uiso 1 1 calc R U
H4B H 1.0296 1.0173 0.2671 0.051 Uiso 1 1 calc R U
O8 O 0.61781(13) 0.51711(10) 0.25214(6) 0.0359(3) Uani 1 1 d . .
C8 C 0.9781(3) 1.15434(15) 0.15637(11) 0.0494(6) Uani 1 1 d . .
H8A H 1.0790 1.1702 0.1549 0.059 Uiso 1 1 calc R U
H8B H 0.9336 1.2116 0.1818 0.059 Uiso 1 1 calc R U
C64 C 1.3926(2) 0.85748(17) 0.05988(12) 0.0485(5) Uani 1 1 d . .
H64A H 1.3798 0.9231 0.0525 0.058 Uiso 1 1 calc R U
H64B H 1.4826 0.8286 0.0572 0.058 Uiso 1 1 calc R U
C63 C 0.8943(2) 0.40193(16) 0.06451(10) 0.0402(5) Uani 1 1 d . .
H63A H 0.8839 0.3322 0.0609 0.048 Uiso 1 1 calc R U
H63B H 0.9839 0.4306 0.0617 0.048 Uiso 1 1 calc R U
O7 O 0.27763(14) 0.55287(10) 0.08665(7) 0.0365(3) Uani 1 1 d . .
H7 H 0.3451 0.5877 0.0794 0.055 Uiso 1 1 calc R U
C7 C 0.91280(18) 0.87221(13) 0.13655(8) 0.0262(4) Uani 1 1 d . .
O6 O 0.53581(15) 0.61629(10) 0.08368(7) 0.0378(3) Uani 1 1 d . .
H6 H 0.598(3) 0.652(2) 0.0762(7) 0.057 Uiso 1 1 calc R U
C6 C 0.92176(18) 0.98180(13) 0.13140(8) 0.0281(4) Uani 1 1 d . .
C5 C 0.9600(3) 1.06244(16) 0.18449(12) 0.0533(6) Uani 1 1 d . .
H5 H 0.8726 1.0739 0.2076 0.064 Uiso 1 1 calc R U
O9 O 0.21239(15) 0.40655(14) 0.30432(7) 0.0528(4) Uani 1 1 d . .
C9 C 0.9074(3) 1.13115(16) 0.09014(11) 0.0512(6) Uani 1 1 d . .
H9A H 0.8165 1.1651 0.0878 0.061 Uiso 1 1 calc R U
H9B H 0.9681 1.1509 0.0589 0.061 Uiso 1 1 calc R U
C10 C 0.8866(3) 1.02111(17) 0.07941(11) 0.0617(8) Uani 1 1 d . .
H10 H 0.8523 0.9827 0.0401 0.074 Uiso 1 1 calc R U
C11 C 0.83495(19) 0.86146(14) 0.19566(9) 0.0312(4) Uani 1 1 d . .
H11A H 0.8332 0.7906 0.1993 0.037 Uiso 1 1 calc R U
H11B H 0.8897 0.8979 0.2334 0.037 Uiso 1 1 calc R U
C12 C 0.6841(2) 0.89875(17) 0.19658(10) 0.0392(5) Uani 1 1 d . .
H12A H 0.6809 0.9642 0.1833 0.047 Uiso 1 1 calc R U
H12B H 0.6226 0.8522 0.1660 0.047 Uiso 1 1 calc R U
C14 C 0.6731(3) 0.9937(2) 0.36577(11) 0.0590(7) Uani 1 1 d . .
H14A H 0.7449 1.0356 0.3937 0.071 Uiso 1 1 calc R U
H14B H 0.6726 0.9278 0.3784 0.071 Uiso 1 1 calc R U
C13 C 0.6303(2) 0.90796(19) 0.26111(10) 0.0471(5) Uani 1 1 d . .
H13A H 0.5302 0.9262 0.2597 0.057 Uiso 1 1 calc R U
H13B H 0.6385 0.8439 0.2760 0.057 Uiso 1 1 calc R U
C15 C 0.5311(2) 1.03952(17) 0.37572(9) 0.0432(5) Uani 1 1 d . .
C16 C 0.4878(3) 1.11451(19) 0.34402(11) 0.0511(6) Uani 1 1 d . .
H16 H 0.5479 1.1361 0.3156 0.061 Uiso 1 1 calc R U
C17 C 0.3598(3) 1.1584(2) 0.35273(12) 0.0598(7) Uani 1 1 d . .
H17 H 0.3325 1.2100 0.3307 0.072 Uiso 1 1 calc R U
C18 C 0.2716(3) 1.1274(2) 0.39331(13) 0.0657(8) Uani 1 1 d . .
H18 H 0.1828 1.1572 0.3992 0.079 Uiso 1 1 calc R U
C19 C 0.3118(3) 1.0535(2) 0.42530(13) 0.0680(8) Uani 1 1 d . .
H19 H 0.2510 1.0324 0.4536 0.082 Uiso 1 1 calc R U
C20 C 0.4421(3) 1.0089(2) 0.41655(11) 0.0551(6) Uani 1 1 d . .
H20 H 0.4693 0.9575 0.4387 0.066 Uiso 1 1 calc R U
C21 C 0.82107(19) 0.82059(13) 0.07773(9) 0.0302(4) Uani 1 1 d . .
H21A H 0.7366 0.8607 0.0729 0.036 Uiso 1 1 calc R U
H21B H 0.8746 0.8199 0.0399 0.036 Uiso 1 1 calc R U
C22 C 1.0656(2) 0.71494(13) 0.14213(9) 0.0321(4) Uani 1 1 d . .
H22A H 1.1595 0.6967 0.1582 0.039 Uiso 1 1 calc R U
H22B H 0.9972 0.7020 0.1723 0.039 Uiso 1 1 calc R U
C23 C 1.2233(2) 0.8258(2) 0.29679(10) 0.0556(6) Uani 1 1 d . .
H23A H 1.2943 0.8800 0.3021 0.067 Uiso 1 1 calc R U
H23B H 1.2699 0.7627 0.2812 0.067 Uiso 1 1 calc R U
C24 C 1.1655(2) 0.82156(18) 0.35902(10) 0.0458(5) Uani 1 1 d . .
C25 C 1.2432(3) 0.7753(3) 0.40124(13) 0.0711(8) Uani 1 1 d . .
H25 H 1.3265 0.7420 0.3889 0.085 Uiso 1 1 calc R U
C26 C 1.2009(4) 0.7771(3) 0.46073(15) 0.0903(11) Uani 1 1 d . .
H26 H 1.2556 0.7456 0.4895 0.108 Uiso 1 1 calc R U
C27 C 1.0801(3) 0.8241(3) 0.47919(13) 0.0778(10) Uani 1 1 d . .
H27 H 1.0510 0.8247 0.5205 0.093 Uiso 1 1 calc R U
C28 C 1.0015(3) 0.8704(2) 0.43761(11) 0.0593(7) Uani 1 1 d . .
H28 H 0.9182 0.9035 0.4502 0.071 Uiso 1 1 calc R U
C29 C 1.0441(2) 0.8684(2) 0.37777(10) 0.0503(6) Uani 1 1 d . .
H29 H 0.9892 0.8998 0.3490 0.060 Uiso 1 1 calc R U
C30 C 1.14047(19) 0.84281(14) 0.07956(9) 0.0311(4) Uani 1 1 d . .
H30A H 1.0825 0.8090 0.0420 0.037 Uiso 1 1 calc R U
H30B H 1.1408 0.9145 0.0782 0.037 Uiso 1 1 calc R U
C31 C 1.2874(2) 0.80740(14) 0.07366(9) 0.0352(4) Uani 1 1 d . .
H31 H 1.3052 0.7421 0.0807 0.042 Uiso 1 1 calc R U
C32 C 0.66548(18) 0.45718(13) 0.19674(8) 0.0288(4) Uani 1 1 d . .
H32 H 0.7592 0.4855 0.1905 0.035 Uiso 1 1 calc R U
C33 C 0.56745(17) 0.47272(12) 0.13894(8) 0.0249(4) Uani 1 1 d . .
C34 C 0.41133(17) 0.42818(13) 0.13708(8) 0.0254(4) Uani 1 1 d . .
C35 C 0.41514(18) 0.31537(13) 0.12940(9) 0.0287(4) Uani 1 1 d . .
C36 C 0.4552(3) 0.26006(16) 0.18030(12) 0.0537(6) Uani 1 1 d . .
H36 H 0.3689 0.2594 0.2040 0.064 Uiso 1 1 calc R U
C37 C 0.5708(2) 0.29956(16) 0.23071(10) 0.0437(5) Uani 1 1 d . .
H37A H 0.5293 0.3467 0.2645 0.052 Uiso 1 1 calc R U
H37B H 0.6080 0.2436 0.2497 0.052 Uiso 1 1 calc R U
C38 C 0.6921(2) 0.35127(16) 0.20712(10) 0.0391(5) Uani 1 1 d . .
H38A H 0.7174 0.3111 0.1667 0.047 Uiso 1 1 calc R U
H38B H 0.7742 0.3527 0.2379 0.047 Uiso 1 1 calc R U
C39 C 0.3721(3) 0.25004(15) 0.07631(11) 0.0507(6) Uani 1 1 d . .
H39 H 0.3366 0.2691 0.0382 0.061 Uiso 1 1 calc R U
C40 C 0.3869(3) 0.14440(15) 0.08478(11) 0.0486(5) Uani 1 1 d . .
H40A H 0.4385 0.1056 0.0506 0.058 Uiso 1 1 calc R U
H40B H 0.2941 0.1124 0.0857 0.058 Uiso 1 1 calc R U
C41 C 0.4705(3) 0.15415(16) 0.14851(12) 0.0518(6) Uani 1 1 d . .
H41A H 0.4324 0.1083 0.1740 0.062 Uiso 1 1 calc R U
H41B H 0.5704 0.1390 0.1426 0.062 Uiso 1 1 calc R U
C42 C 0.33804(19) 0.46940(14) 0.19777(9) 0.0317(4) Uani 1 1 d . .
H42A H 0.3927 0.4501 0.2341 0.038 Uiso 1 1 calc R U
H42B H 0.3407 0.5427 0.2039 0.038 Uiso 1 1 calc R U
C43 C 0.1850(2) 0.43490(16) 0.19860(9) 0.0378(5) Uani 1 1 d . .
H43A H 0.1250 0.4668 0.1691 0.045 Uiso 1 1 calc R U
H43B H 0.1777 0.3623 0.1839 0.045 Uiso 1 1 calc R U
C44 C 0.1331(2) 0.46024(19) 0.26365(10) 0.0470(5) Uani 1 1 d . .
H44A H 0.1444 0.5323 0.2797 0.056 Uiso 1 1 calc R U
H44B H 0.0322 0.4423 0.2623 0.056 Uiso 1 1 calc R U
C45 C 0.1745(2) 0.4292(2) 0.36745(11) 0.0570(7) Uani 1 1 d . .
H45A H 0.1771 0.5021 0.3812 0.068 Uiso 1 1 calc R U
H45B H 0.2449 0.4012 0.3948 0.068 Uiso 1 1 calc R U
C46 C 0.0306(2) 0.39013(17) 0.37689(9) 0.0416(5) Uani 1 1 d . .
C47 C -0.0153(3) 0.29773(19) 0.34468(11) 0.0508(6) Uani 1 1 d . .
H47 H 0.0440 0.2596 0.3164 0.061 Uiso 1 1 calc R U
C48 C -0.1457(3) 0.2600(2) 0.35296(12) 0.0585(7) Uani 1 1 d . .
H48 H -0.1752 0.1963 0.3307 0.070 Uiso 1 1 calc R U
C49 C -0.2324(3) 0.3145(2) 0.39322(12) 0.0623(7) Uani 1 1 d . .
H49 H -0.3225 0.2889 0.3987 0.075 Uiso 1 1 calc R U
C50 C -0.1893(3) 0.4054(2) 0.42543(12) 0.0645(7) Uani 1 1 d . .
H50 H -0.2495 0.4430 0.4535 0.077 Uiso 1 1 calc R U
C51 C -0.0570(3) 0.4440(2) 0.41751(11) 0.0525(6) Uani 1 1 d . .
H51 H -0.0278 0.5075 0.4402 0.063 Uiso 1 1 calc R U
C52 C 0.7266(2) 0.5562(2) 0.29710(10) 0.0556(7) Uani 1 1 d . .
H52A H 0.7774 0.6094 0.2819 0.067 Uiso 1 1 calc R U
H52B H 0.7940 0.5035 0.3027 0.067 Uiso 1 1 calc R U
C53 C 0.6689(2) 0.59696(18) 0.35876(10) 0.0455(5) Uani 1 1 d . .
C54 C 0.5447(2) 0.5618(2) 0.37733(10) 0.0502(6) Uani 1 1 d . .
H54 H 0.4886 0.5143 0.3485 0.060 Uiso 1 1 calc R U
C55 C 0.5021(3) 0.5950(2) 0.43691(11) 0.0582(7) Uani 1 1 d . .
H55 H 0.4178 0.5694 0.4494 0.070 Uiso 1 1 calc R U
C56 C 0.5810(3) 0.6649(3) 0.47841(13) 0.0747(9) Uani 1 1 d . .
H56 H 0.5510 0.6889 0.5194 0.090 Uiso 1 1 calc R U
C57 C 0.7040(4) 0.7000(3) 0.46014(14) 0.0883(11) Uani 1 1 d . .
H57 H 0.7599 0.7475 0.4890 0.106 Uiso 1 1 calc R U
C58 C 0.7467(3) 0.6672(2) 0.40095(13) 0.0688(8) Uani 1 1 d . .
H58 H 0.8310 0.6931 0.3888 0.083 Uiso 1 1 calc R U
C59 C 0.57017(19) 0.58688(13) 0.14307(9) 0.0308(4) Uani 1 1 d . .
H59A H 0.5027 0.6167 0.1736 0.037 Uiso 1 1 calc R U
H59B H 0.6649 0.6132 0.1593 0.037 Uiso 1 1 calc R U
C60 C 0.63855(18) 0.42424(13) 0.07883(8) 0.0281(4) Uani 1 1 d . .
H60A H 0.6385 0.3517 0.0771 0.034 Uiso 1 1 calc R U
H60B H 0.5803 0.4370 0.0415 0.034 Uiso 1 1 calc R U
C61 C 0.78600(19) 0.45808(14) 0.07337(9) 0.0316(4) Uani 1 1 d . .
H61 H 0.8017 0.5273 0.0767 0.038 Uiso 1 1 calc R U
C62 C 0.31876(18) 0.45212(13) 0.08021(8) 0.0287(4) Uani 1 1 d . .
H62A H 0.3709 0.4352 0.0417 0.034 Uiso 1 1 calc R U
H62B H 0.2333 0.4094 0.0742 0.034 Uiso 1 1 calc R U

loop_
_atom_site_aniso_label
_atom_site_aniso_U_11
_atom_site_aniso_U_22
_atom_site_aniso_U_33
_atom_site_aniso_U_23
_atom_site_aniso_U_13
_atom_site_aniso_U_12
O1 0.0310(7) 0.0310(7) 0.0555(9) -0.0068(6) -0.0032(6) 0.0008(6)
C1 0.0224(8) 0.0232(8) 0.0297(9) 0.0044(7) -0.0001(7) -0.0008(7)
O2 0.0288(7) 0.0315(7) 0.0531(8) 0.0070(6) -0.0047(6) -0.0106(5)
C2 0.0234(9) 0.0325(9) 0.0305(9) 0.0050(7) 0.0001(7) 0.0011(7)
O3 0.0285(7) 0.0475(8) 0.0291(7) 0.0107(6) -0.0025(5) 0.0032(6)
C3 0.0335(10) 0.0343(10) 0.0411(11) -0.0011(8) -0.0078(8) -0.0086(8)
O4 0.0328(8) 0.0799(12) 0.0456(9) -0.0026(8) 0.0067(7) -0.0053(8)
C4 0.0442(12) 0.0301(10) 0.0474(12) -0.0030(9) -0.0118(9) -0.0007(9)
O8 0.0274(7) 0.0492(8) 0.0278(7) 0.0008(6) -0.0038(5) -0.0065(6)
C8 0.0615(15) 0.0265(10) 0.0587(14) 0.0052(9) 0.0012(11) 0.0027(10)
C64 0.0327(11) 0.0453(12) 0.0688(15) 0.0110(11) 0.0115(10) -0.0008(9)
C63 0.0296(10) 0.0429(11) 0.0481(12) 0.0079(9) 0.0033(9) 0.0027(9)
O7 0.0284(7) 0.0323(7) 0.0484(8) 0.0085(6) -0.0040(6) 0.0073(5)
C7 0.0223(8) 0.0267(9) 0.0297(9) 0.0064(7) -0.0007(7) -0.0003(7)
O6 0.0320(7) 0.0359(7) 0.0487(8) 0.0192(6) -0.0051(6) -0.0047(6)
C6 0.0239(9) 0.0280(9) 0.0324(9) 0.0057(7) 0.0010(7) 0.0016(7)
C5 0.0521(14) 0.0348(11) 0.0710(16) 0.0149(11) -0.0241(12) -0.0074(10)
O9 0.0323(8) 0.0866(12) 0.0434(9) 0.0205(8) 0.0066(6) 0.0062(8)
C9 0.0721(16) 0.0312(11) 0.0527(13) 0.0144(10) 0.0027(12) 0.0062(10)
C10 0.117(2) 0.0304(11) 0.0379(12) 0.0078(9) 0.0045(13) 0.0026(13)
C11 0.0254(9) 0.0365(10) 0.0326(10) 0.0086(8) 0.0027(7) 0.0004(7)
C12 0.0240(9) 0.0518(12) 0.0417(11) 0.0088(9) 0.0026(8) 0.0012(8)
C14 0.0456(13) 0.0873(19) 0.0409(13) 0.0042(12) -0.0001(10) 0.0089(13)
C13 0.0277(10) 0.0646(14) 0.0483(13) 0.0059(11) 0.0089(9) -0.0016(10)
C15 0.0385(11) 0.0570(13) 0.0305(10) -0.0008(9) 0.0015(8) -0.0028(10)
C16 0.0459(13) 0.0604(14) 0.0453(12) 0.0079(11) -0.0020(10) -0.0101(11)
C17 0.0591(16) 0.0574(15) 0.0541(15) -0.0063(12) -0.0146(12) 0.0025(12)
C18 0.0481(14) 0.084(2) 0.0519(15) -0.0213(14) -0.0037(12) 0.0115(13)
C19 0.0541(16) 0.094(2) 0.0490(14) -0.0111(14) 0.0228(12) -0.0155(15)
C20 0.0620(16) 0.0629(15) 0.0392(12) 0.0035(11) 0.0112(11) -0.0045(12)
C21 0.0267(9) 0.0290(9) 0.0340(10) 0.0054(7) -0.0025(7) -0.0056(7)
C22 0.0293(9) 0.0271(9) 0.0396(10) 0.0060(8) 0.0004(8) 0.0000(7)
C23 0.0380(12) 0.0943(19) 0.0373(12) 0.0213(12) -0.0032(9) 0.0180(12)
C24 0.0416(12) 0.0605(14) 0.0362(11) 0.0149(10) -0.0061(9) -0.0021(10)
C25 0.0666(18) 0.102(2) 0.0548(16) 0.0414(16) 0.0041(13) 0.0217(16)
C26 0.078(2) 0.146(3) 0.0635(19) 0.063(2) 0.0052(16) 0.023(2)
C27 0.072(2) 0.129(3) 0.0395(14) 0.0366(16) 0.0004(13) -0.0144(19)
C28 0.0477(14) 0.0895(19) 0.0420(13) 0.0151(12) 0.0051(10) -0.0078(13)
C29 0.0428(12) 0.0724(16) 0.0385(12) 0.0185(11) -0.0006(9) -0.0006(11)
C30 0.0269(9) 0.0342(10) 0.0318(9) 0.0058(7) 0.0012(7) -0.0020(7)
C31 0.0332(10) 0.0308(9) 0.0435(11) 0.0096(8) 0.0090(8) 0.0017(8)
C32 0.0231(9) 0.0353(10) 0.0282(9) 0.0076(7) -0.0012(7) -0.0022(7)
C33 0.0210(8) 0.0255(9) 0.0282(9) 0.0057(7) -0.0009(7) -0.0019(7)
C34 0.0214(8) 0.0262(9) 0.0282(9) 0.0050(7) -0.0012(7) -0.0025(7)
C35 0.0232(9) 0.0287(9) 0.0353(10) 0.0087(7) 0.0016(7) -0.0045(7)
C36 0.0568(14) 0.0368(11) 0.0651(15) 0.0117(10) -0.0210(12) -0.0002(10)
C37 0.0434(12) 0.0448(12) 0.0465(12) 0.0228(10) -0.0109(9) -0.0066(9)
C38 0.0347(10) 0.0446(11) 0.0409(11) 0.0181(9) -0.0044(8) 0.0047(9)
C39 0.0778(17) 0.0300(11) 0.0428(12) 0.0056(9) -0.0028(11) -0.0039(11)
C40 0.0599(14) 0.0284(10) 0.0573(14) 0.0071(9) 0.0044(11) -0.0087(10)
C41 0.0558(14) 0.0312(11) 0.0716(16) 0.0212(11) -0.0039(12) -0.0080(10)
C42 0.0246(9) 0.0372(10) 0.0324(10) 0.0040(8) 0.0006(7) -0.0028(7)
C43 0.0246(9) 0.0508(12) 0.0371(10) 0.0055(9) 0.0019(8) -0.0042(8)
C44 0.0282(10) 0.0692(15) 0.0454(12) 0.0136(11) 0.0070(9) 0.0046(10)
C45 0.0399(12) 0.0903(19) 0.0399(12) 0.0115(12) -0.0009(10) -0.0119(12)
C46 0.0373(11) 0.0587(13) 0.0300(10) 0.0118(9) 0.0008(8) 0.0013(10)
C47 0.0476(13) 0.0604(14) 0.0433(12) 0.0086(11) -0.0030(10) 0.0029(11)
C48 0.0592(16) 0.0651(16) 0.0532(14) 0.0232(12) -0.0137(12) -0.0132(13)
C49 0.0467(14) 0.099(2) 0.0492(14) 0.0365(15) -0.0027(11) -0.0150(14)
C50 0.0550(15) 0.099(2) 0.0472(14) 0.0268(15) 0.0210(12) 0.0201(15)
C51 0.0591(15) 0.0627(15) 0.0369(12) 0.0101(10) 0.0096(10) 0.0033(12)
C52 0.0352(12) 0.0899(19) 0.0340(11) -0.0068(11) -0.0041(9) -0.0162(12)
C53 0.0386(11) 0.0591(14) 0.0341(11) -0.0006(10) -0.0060(9) -0.0027(10)
C54 0.0379(12) 0.0714(16) 0.0355(11) -0.0039(10) -0.0020(9) -0.0039(11)
C55 0.0432(13) 0.0879(19) 0.0401(12) 0.0020(12) 0.0042(10) 0.0022(12)
C56 0.0678(18) 0.102(2) 0.0415(14) -0.0207(14) 0.0050(13) 0.0029(17)
C57 0.082(2) 0.105(3) 0.0591(18) -0.0373(17) 0.0071(15) -0.0302(19)
C58 0.0627(17) 0.0787(19) 0.0549(15) -0.0152(13) 0.0067(13) -0.0225(14)
C59 0.0302(9) 0.0271(9) 0.0344(10) 0.0051(7) -0.0022(7) -0.0041(7)
C60 0.0238(9) 0.0306(9) 0.0298(9) 0.0058(7) 0.0003(7) -0.0017(7)
C61 0.0297(10) 0.0284(9) 0.0374(10) 0.0067(7) 0.0043(8) -0.0026(7)
C62 0.0242(9) 0.0282(9) 0.0329(9) 0.0051(7) -0.0023(7) 0.0015(7)

loop_
_atom_type_symbol
_atom_type_description
_atom_type_scat_dispersion_real
_atom_type_scat_dispersion_imag
_atom_type_scat_source
C C 0.0181 0.0091 'International Tables Vol C Tables 4.2.6.8 and 6.1.1.4'
H H 0.0000 0.0000 'International Tables Vol C Tables 4.2.6.8 and 6.1.1.4'
O O 0.0492 0.0322 'International Tables Vol C Tables 4.2.6.8 and 6.1.1.4'

loop_
_geom_angle_atom_site_label_1
_geom_angle_atom_site_label_2
_geom_angle_atom_site_label_3
_geom_angle
C22 O1 H1 109.5
C2 C1 C30 107.32(14)
C2 C1 C22 103.20(14)
C30 C1 C22 108.61(15)
C2 C1 C7 115.50(14)
C30 C1 C7 109.04(14)
C22 C1 C7 112.80(13)
C21 O2 H2A 109.5
O3 C2 C3 110.84(15)
O3 C2 C1 108.49(14)
C3 C2 C1 118.35(15)
O3 C2 H2 106.1
C3 C2 H2 106.1
C1 C2 H2 106.1
C23 O3 C2 113.57(15)
C4 C3 C2 115.64(17)
C4 C3 H3A 108.4
C2 C3 H3A 108.4
C4 C3 H3B 108.4
C2 C3 H3B 108.4
H3A C3 H3B 107.4
C14 O4 C13 112.70(18)
C3 C4 C5 114.25(19)
C3 C4 H4A 108.7
C5 C4 H4A 108.7
C3 C4 H4B 108.7
C5 C4 H4B 108.7
H4A C4 H4B 107.6
C52 O8 C32 113.83(15)
C5 C8 C9 106.08(18)
C5 C8 H8A 110.5
C9 C8 H8A 110.5
C5 C8 H8B 110.5
C9 C8 H8B 110.5
H8A C8 H8B 108.7
C31 C64 H64A 120.0
C31 C64 H64B 120.0
H64A C64 H64B 120.0
C61 C63 H63A 120.0
C61 C63 H63B 120.0
H63A C63 H63B 120.0
C62 O7 H7 109.5
C6 C7 C11 109.27(15)
C6 C7 C21 106.15(14)
C11 C7 C21 107.64(14)
C6 C7 C1 109.94(13)
C11 C7 C1 111.61(14)
C21 C7 C1 112.03(15)
C59 O6 H6 109.5
C10 C6 C5 108.94(18)
C10 C6 C7 126.40(17)
C5 C6 C7 124.50(16)
C6 C5 C8 106.30(19)
C6 C5 C4 120.44(19)
C8 C5 C4 114.90(19)
C6 C5 H5 104.5
C8 C5 H5 104.5
C4 C5 H5 104.5
C45 O9 C44 112.50(19)
C10 C9 C8 102.89(18)
C10 C9 H9A 111.2
C8 C9 H9A 111.2
C10 C9 H9B 111.2
C8 C9 H9B 111.2
H9A C9 H9B 109.1
C6 C10 C9 113.1(2)
C6 C10 H10 123.5
C9 C10 H10 123.5
C12 C11 C7 115.72(15)
C12 C11 H11A 108.4
C7 C11 H11A 108.4
C12 C11 H11B 108.4
C7 C11 H11B 108.4
H11A C11 H11B 107.4
C13 C12 C11 111.47(17)
C13 C12 H12A 109.3
C11 C12 H12A 109.3
C13 C12 H12B 109.3
C11 C12 H12B 109.3
H12A C12 H12B 108.0
O4 C14 C15 113.7(2)
O4 C14 H14A 108.8
C15 C14 H14A 108.8
O4 C14 H14B 108.8
C15 C14 H14B 108.8
H14A C14 H14B 107.7
O4 C13 C12 108.33(17)
O4 C13 H13A 110.0
C12 C13 H13A 110.0
O4 C13 H13B 110.0
C12 C13 H13B 110.0
H13A C13 H13B 108.4
C20 C15 C16 118.4(2)
C20 C15 C14 121.4(2)
C16 C15 C14 120.2(2)
C17 C16 C15 121.4(2)
C17 C16 H16 119.3
C15 C16 H16 119.3
C18 C17 C16 119.9(3)
C18 C17 H17 120.1
C16 C17 H17 120.1
C19 C18 C17 119.9(3)
C19 C18 H18 120.1
C17 C18 H18 120.1
C18 C19 C20 120.3(3)
C18 C19 H19 119.8
C20 C19 H19 119.8
C15 C20 C19 120.1(3)
C15 C20 H20 120.0
C19 C20 H20 120.0
O2 C21 C7 115.18(15)
O2 C21 H21A 108.5
C7 C21 H21A 108.5
O2 C21 H21B 108.5
C7 C21 H21B 108.5
H21A C21 H21B 107.5
O1 C22 C1 112.87(15)
O1 C22 H22A 109.0
C1 C22 H22A 109.0
O1 C22 H22B 109.0
C1 C22 H22B 109.0
H22A C22 H22B 107.8
O3 C23 C24 110.49(18)
O3 C23 H23A 109.6
C24 C23 H23A 109.6
O3 C23 H23B 109.6
C24 C23 H23B 109.6
H23A C23 H23B 108.1
C29 C24 C25 118.8(2)
C29 C24 C23 122.8(2)
C25 C24 C23 118.3(2)
C26 C25 C24 120.4(3)
C26 C25 H25 119.8
C24 C25 H25 119.8
C25 C26 C27 120.6(3)
C25 C26 H26 119.7
C27 C26 H26 119.7
C26 C27 C28 119.7(3)
C26 C27 H27 120.2
C28 C27 H27 120.2
C29 C28 C27 119.7(3)
C29 C28 H28 120.2
C27 C28 H28 120.2
C28 C29 C24 120.9(2)
C28 C29 H29 119.6
C24 C29 H29 119.6
C31 C30 C1 117.37(15)
C31 C30 H30A 108.0
C1 C30 H30A 108.0
C31 C30 H30B 108.0
C1 C30 H30B 108.0
H30A C30 H30B 107.2
C64 C31 C30 126.03(19)
C64 C31 H31 117.0
C30 C31 H31 117.0
O8 C32 C38 110.99(15)
O8 C32 C33 108.60(14)
C38 C32 C33 118.53(15)
O8 C32 H32 106.0
C38 C32 H32 106.0
C33 C32 H32 106.0
C60 C33 C59 108.72(14)
C60 C33 C32 107.16(14)
C59 C33 C32 103.52(13)
C60 C33 C34 109.61(13)
C59 C33 C34 112.54(14)
C32 C33 C34 114.92(13)
C35 C34 C42 108.63(14)
C35 C34 C62 106.85(14)
C42 C34 C62 107.77(14)
C35 C34 C33 110.00(14)
C42 C34 C33 111.95(14)
C62 C34 C33 111.46(13)
C39 C35 C36 109.06(18)
C39 C35 C34 125.65(17)
C36 C35 C34 125.11(17)
C35 C36 C41 105.98(19)
C35 C36 C37 120.58(18)
C41 C36 C37 115.1(2)
C35 C36 H36 104.5
C41 C36 H36 104.5
C37 C36 H36 104.5
C38 C37 C36 114.69(19)
C38 C37 H37A 108.6
C36 C37 H37A 108.6
C38 C37 H37B 108.6
C36 C37 H37B 108.6
H37A C37 H37B 107.6
C37 C38 C32 115.82(17)
C37 C38 H38A 108.3
C32 C38 H38A 108.3
C37 C38 H38B 108.3
C32 C38 H38B 108.3
H38A C38 H38B 107.4
C35 C39 C40 112.33(19)
C35 C39 H39 123.8
C40 C39 H39 123.8
C39 C40 C41 102.88(17)
C39 C40 H40A 111.2
C41 C40 H40A 111.2
C39 C40 H40B 111.2
C41 C40 H40B 111.2
H40A C40 H40B 109.1
C36 C41 C40 105.50(18)
C36 C41 H41A 110.6
C40 C41 H41A 110.6
C36 C41 H41B 110.6
C40 C41 H41B 110.6
H41A C41 H41B 108.8
C43 C42 C34 115.51(15)
C43 C42 H42A 108.4
C34 C42 H42A 108.4
C43 C42 H42B 108.4
C34 C42 H42B 108.4
H42A C42 H42B 107.5
C44 C43 C42 111.46(16)
C44 C43 H43A 109.3
C42 C43 H43A 109.3
C44 C43 H43B 109.3
C42 C43 H43B 109.3
H43A C43 H43B 108.0
O9 C44 C43 108.63(18)
O9 C44 H44A 110.0
C43 C44 H44A 110.0
O9 C44 H44B 110.0
C43 C44 H44B 110.0
H44A C44 H44B 108.3
O9 C45 C46 113.75(18)
O9 C45 H45A 108.8
C46 C45 H45A 108.8
O9 C45 H45B 108.8
C46 C45 H45B 108.8
H45A C45 H45B 107.7
C51 C46 C47 118.4(2)
C51 C46 C45 121.5(2)
C47 C46 C45 120.1(2)
C48 C47 C46 121.1(2)
C48 C47 H47 119.4
C46 C47 H47 119.4
C49 C48 C47 120.0(3)
C49 C48 H48 120.0
C47 C48 H48 120.0
C50 C49 C48 119.8(2)
C50 C49 H49 120.1
C48 C49 H49 120.1
C49 C50 C51 120.6(3)
C49 C50 H50 119.7
C51 C50 H50 119.7
C46 C51 C50 120.0(3)
C46 C51 H51 120.0
C50 C51 H51 120.0
O8 C52 C53 110.50(18)
O8 C52 H52A 109.6
C53 C52 H52A 109.6
O8 C52 H52B 109.6
C53 C52 H52B 109.6
H52A C52 H52B 108.1
C58 C53 C54 118.4(2)
C58 C53 C52 118.8(2)
C54 C53 C52 122.61(19)
C55 C54 C53 120.7(2)
C55 C54 H54 119.7
C53 C54 H54 119.7
C56 C55 C54 120.1(3)
C56 C55 H55 119.9
C54 C55 H55 119.9
C55 C56 C57 119.4(2)
C55 C56 H56 120.3
C57 C56 H56 120.3
C58 C57 C56 120.7(3)
C58 C57 H57 119.7
C56 C57 H57 119.7
C57 C58 C53 120.7(3)
C57 C58 H58 119.6
C53 C58 H58 119.6
O6 C59 C33 113.13(14)
O6 C59 H59A 109.0
C33 C59 H59A 109.0
O6 C59 H59B 109.0
C33 C59 H59B 109.0
H59A C59 H59B 107.8
C61 C60 C33 116.25(14)
C61 C60 H60A 108.2
C33 C60 H60A 108.2
C61 C60 H60B 108.2
C33 C60 H60B 108.2
H60A C60 H60B 107.4
C63 C61 C60 126.29(18)
C63 C61 H61 116.9
C60 C61 H61 116.9
O7 C62 C34 114.45(14)
O7 C62 H62A 108.6
C34 C62 H62A 108.6
O7 C62 H62B 108.6
C34 C62 H62B 108.6
H62A C62 H62B 107.6

loop_
_geom_bond_atom_site_label_1
_geom_bond_atom_site_label_2
_geom_bond_distance
O1 C22 1.427(2)
O1 H1 0.80(3)
C1 C2 1.550(2)
C1 C30 1.554(2)
C1 C22 1.557(2)
C1 C7 1.600(2)
O2 C21 1.427(2)
O2 H2A 0.8400
C2 O3 1.434(2)
C2 C3 1.527(3)
C2 H2 1.0000
O3 C23 1.411(2)
C3 C4 1.510(3)
C3 H3A 0.9900
C3 H3B 0.9900
O4 C14 1.410(3)
O4 C13 1.423(3)
C4 C5 1.519(3)
C4 H4A 0.9900
C4 H4B 0.9900
O8 C52 1.406(2)
O8 C32 1.427(2)
C8 C5 1.509(3)
C8 C9 1.518(3)
C8 H8A 0.9900
C8 H8B 0.9900
C64 C31 1.294(3)
C64 H64A 0.9500
C64 H64B 0.9500
C63 C61 1.297(3)
C63 H63A 0.9500
C63 H63B 0.9500
O7 C62 1.425(2)
O7 H7 0.8400
C7 C6 1.530(2)
C7 C11 1.548(2)
C7 C21 1.549(2)
O6 C59 1.430(2)
O6 H6 0.81(3)
C6 C10 1.354(3)
C6 C5 1.467(3)
C5 H5 1.0000
O9 C45 1.414(3)
O9 C44 1.428(3)
C9 C10 1.496(3)
C9 H9A 0.9900
C9 H9B 0.9900
C10 H10 0.9500
C11 C12 1.532(3)
C11 H11A 0.9900
C11 H11B 0.9900
C12 C13 1.501(3)
C12 H12A 0.9900
C12 H12B 0.9900
C14 C15 1.511(3)
C14 H14A 0.9900
C14 H14B 0.9900
C13 H13A 0.9900
C13 H13B 0.9900
C15 C20 1.380(3)
C15 C16 1.385(3)
C16 C17 1.375(4)
C16 H16 0.9500
C17 C18 1.374(4)
C17 H17 0.9500
C18 C19 1.369(5)
C18 H18 0.9500
C19 C20 1.400(4)
C19 H19 0.9500
C20 H20 0.9500
C21 H21A 0.9900
C21 H21B 0.9900
C22 H22A 0.9900
C22 H22B 0.9900
C23 C24 1.496(3)
C23 H23A 0.9900
C23 H23B 0.9900
C24 C29 1.379(3)
C24 C25 1.381(3)
C25 C26 1.368(4)
C25 H25 0.9500
C26 C27 1.372(5)
C26 H26 0.9500
C27 C28 1.376(4)
C27 H27 0.9500
C28 C29 1.376(3)
C28 H28 0.9500
C29 H29 0.9500
C30 C31 1.494(3)
C30 H30A 0.9900
C30 H30B 0.9900
C31 H31 0.9500
C32 C38 1.530(3)
C32 C33 1.556(2)
C32 H32 1.0000
C33 C60 1.549(3)
C33 C59 1.553(2)
C33 C34 1.603(2)
C34 C35 1.528(2)
C34 C42 1.545(3)
C34 C62 1.549(2)
C35 C39 1.359(3)
C35 C36 1.476(3)
C36 C41 1.504(3)
C36 C37 1.521(3)
C36 H36 1.0000
C37 C38 1.518(3)
C37 H37A 0.9900
C37 H37B 0.9900
C38 H38A 0.9900
C38 H38B 0.9900
C39 C40 1.500(3)
C39 H39 0.9500
C40 C41 1.527(3)
C40 H40A 0.9900
C40 H40B 0.9900
C41 H41A 0.9900
C41 H41B 0.9900
C42 C43 1.536(2)
C42 H42A 0.9900
C42 H42B 0.9900
C43 C44 1.502(3)
C43 H43A 0.9900
C43 H43B 0.9900
C44 H44A 0.9900
C44 H44B 0.9900
C45 C46 1.512(3)
C45 H45A 0.9900
C45 H45B 0.9900
C46 C51 1.374(3)
C46 C47 1.384(3)
C47 C48 1.381(4)
C47 H47 0.9500
C48 C49 1.367(4)
C48 H48 0.9500
C49 C50 1.361(4)
C49 H49 0.9500
C50 C51 1.400(4)
C50 H50 0.9500
C51 H51 0.9500
C52 C53 1.490(3)
C52 H52A 0.9900
C52 H52B 0.9900
C53 C58 1.376(3)
C53 C54 1.388(3)
C54 C55 1.374(3)
C54 H54 0.9500
C55 C56 1.372(4)
C55 H55 0.9500
C56 C57 1.375(4)
C56 H56 0.9500
C57 C58 1.366(4)
C57 H57 0.9500
C58 H58 0.9500
C59 H59A 0.9900
C59 H59B 0.9900
C60 C61 1.499(2)
C60 H60A 0.9900
C60 H60B 0.9900
C61 H61 0.9500
C62 H62A 0.9900
C62 H62B 0.9900

loop_
_geom_torsion_atom_site_label_1
_geom_torsion_atom_site_label_2
_geom_torsion_atom_site_label_3
_geom_torsion_atom_site_label_4
_geom_torsion
C30 C1 C2 O3 -167.83(14)
C22 C1 C2 O3 -53.21(17)
C7 C1 C2 O3 70.35(18)
C30 C1 C2 C3 64.8(2)
C22 C1 C2 C3 179.43(16)
C7 C1 C2 C3 -57.0(2)
C3 C2 O3 C23 -83.7(2)
C1 C2 O3 C23 144.77(18)
O3 C2 C3 C4 -52.9(2)
C1 C2 C3 C4 73.3(2)
C2 C3 C4 C5 -79.3(2)
C2 C1 C7 C6 63.66(18)
C30 C1 C7 C6 -57.24(18)
C22 C1 C7 C6 -177.98(14)
C2 C1 C7 C11 -57.76(19)
C30 C1 C7 C11 -178.66(14)
C22 C1 C7 C11 60.60(19)
C2 C1 C7 C21 -178.55(14)
C30 C1 C7 C21 60.55(17)
C22 C1 C7 C21 -60.19(19)
C11 C7 C6 C10 -130.3(2)
C21 C7 C6 C10 -14.5(3)
C1 C7 C6 C10 106.9(2)
C11 C7 C6 C5 44.5(2)
C21 C7 C6 C5 160.35(19)
C1 C7 C6 C5 -78.3(2)
C10 C6 C5 C8 -13.3(3)
C7 C6 C5 C8 171.12(18)
C10 C6 C5 C4 -146.2(2)
C7 C6 C5 C4 38.2(3)
C9 C8 C5 C6 16.8(3)
C9 C8 C5 C4 152.7(2)
C3 C4 C5 C6 35.9(3)
C3 C4 C5 C8 -93.3(3)
C5 C8 C9 C10 -13.8(3)
C5 C6 C10 C9 4.3(3)
C7 C6 C10 C9 179.9(2)
C8 C9 C10 C6 6.2(3)
C6 C7 C11 C12 60.3(2)
C21 C7 C11 C12 -54.6(2)
C1 C7 C11 C12 -177.89(15)
C7 C11 C12 C13 -166.32(17)
C13 O4 C14 C15 -70.2(3)
C14 O4 C13 C12 -177.26(19)
C11 C12 C13 O4 64.8(2)
O4 C14 C15 C20 142.8(2)
O4 C14 C15 C16 -37.8(3)
C20 C15 C16 C17 0.2(3)
C14 C15 C16 C17 -179.2(2)
C15 C16 C17 C18 -0.4(4)
C16 C17 C18 C19 0.5(4)
C17 C18 C19 C20 -0.4(4)
C16 C15 C20 C19 -0.2(3)
C14 C15 C20 C19 179.3(2)
C18 C19 C20 C15 0.2(4)
C6 C7 C21 O2 -168.50(15)
C11 C7 C21 O2 -51.6(2)
C1 C7 C21 O2 71.47(19)
C2 C1 C22 O1 -156.66(15)
C30 C1 C22 O1 -42.98(19)
C7 C1 C22 O1 78.00(19)
C2 O3 C23 C24 164.14(19)
O3 C23 C24 C29 -26.1(3)
O3 C23 C24 C25 159.1(2)
C29 C24 C25 C26 -0.8(5)
C23 C24 C25 C26 174.2(3)
C24 C25 C26 C27 0.6(6)
C25 C26 C27 C28 -0.5(6)
C26 C27 C28 C29 0.5(5)
C27 C28 C29 C24 -0.6(4)
C25 C24 C29 C28 0.8(4)
C23 C24 C29 C28 -174.0(2)
C2 C1 C30 C31 53.2(2)
C22 C1 C30 C31 -57.7(2)
C7 C1 C30 C31 178.98(15)
C1 C30 C31 C64 -131.5(2)
C52 O8 C32 C38 83.0(2)
C52 O8 C32 C33 -144.98(18)
O8 C32 C33 C60 168.73(13)
C38 C32 C33 C60 -63.45(19)
O8 C32 C33 C59 53.92(17)
C38 C32 C33 C59 -178.26(16)
O8 C32 C33 C34 -69.21(18)
C38 C32 C33 C34 58.6(2)
C60 C33 C34 C35 55.82(18)
C59 C33 C34 C35 176.93(14)
C32 C33 C34 C35 -64.91(19)
C60 C33 C34 C42 176.69(14)
C59 C33 C34 C42 -62.20(18)
C32 C33 C34 C42 56.0(2)
C60 C33 C34 C62 -62.51(18)
C59 C33 C34 C62 58.60(19)
C32 C33 C34 C62 176.76(14)
C42 C34 C35 C39 129.1(2)
C62 C34 C35 C39 13.1(3)
C33 C34 C35 C39 -108.0(2)
C42 C34 C35 C36 -45.4(2)
C62 C34 C35 C36 -161.42(19)
C33 C34 C35 C36 77.4(2)
C39 C35 C36 C41 15.4(3)
C34 C35 C36 C41 -169.31(18)
C39 C35 C36 C37 148.4(2)
C34 C35 C36 C37 -36.3(3)
C35 C36 C37 C38 -36.4(3)
C41 C36 C37 C38 92.6(3)
C36 C37 C38 C32 77.9(3)
O8 C32 C38 C37 53.6(2)
C33 C32 C38 C37 -73.1(2)
C36 C35 C39 C40 -3.5(3)
C34 C35 C39 C40 -178.77(18)
C35 C39 C40 C41 -9.5(3)
C35 C36 C41 C40 -20.8(3)
C37 C36 C41 C40 -156.7(2)
C39 C40 C41 C36 18.2(3)
C35 C34 C42 C43 -61.5(2)
C62 C34 C42 C43 54.0(2)
C33 C34 C42 C43 176.88(15)
C34 C42 C43 C44 167.66(17)
C45 O9 C44 C43 177.45(18)
C42 C43 C44 O9 -64.2(2)
C44 O9 C45 C46 70.1(3)
O9 C45 C46 C51 -141.7(2)
O9 C45 C46 C47 38.9(3)
C51 C46 C47 C48 -0.1(3)
C45 C46 C47 C48 179.4(2)
C46 C47 C48 C49 0.4(4)
C47 C48 C49 C50 -0.5(4)
C48 C49 C50 C51 0.3(4)
C47 C46 C51 C50 -0.2(3)
C45 C46 C51 C50 -179.6(2)
C49 C50 C51 C46 0.1(4)
C32 O8 C52 C53 -166.57(19)
O8 C52 C53 C58 -157.5(3)
O8 C52 C53 C54 27.3(4)
C58 C53 C54 C55 -1.3(4)
C52 C53 C54 C55 173.9(3)
C53 C54 C55 C56 1.2(4)
C54 C55 C56 C57 -1.1(5)
C55 C56 C57 C58 1.2(6)
C56 C57 C58 C53 -1.3(6)
C54 C53 C58 C57 1.3(5)
C52 C53 C58 C57 -174.1(3)
C60 C33 C59 O6 42.71(19)
C32 C33 C59 O6 156.40(15)
C34 C33 C59 O6 -78.91(18)
C59 C33 C60 C61 56.66(19)
C32 C33 C60 C61 -54.63(19)
C34 C33 C60 C61 -179.95(14)
C33 C60 C61 C63 125.3(2)
C35 C34 C62 O7 166.64(14)
C42 C34 C62 O7 50.05(19)
C33 C34 C62 O7 -73.16(19)
